data_4081676
loop_
_publ_author_name
'Rong, Weifeng'
'Cheng, Jianhua'
'Mou, Zehuai'
'Xie, Hongyan'
'Cui, Dongmei'

_publ_section_title
;
 Facile Preparation of a Scandium Terminal Imido Complex Supported by a
 Phosphazene Ligand
;
_journal_issue 19
_journal_name_full Organometallics
_journal_page_first 5523
_journal_paper_doi 10.1021/om400803q
_journal_volume 32
_journal_year 2013
_chemical_formula_sum 'C72 H90 N5 O0 P2 Si0 Y'
_chemical_formula_weight 1176.34
_chemical_name_systematic
; 
 ? 
;
_space_group_IT_number 14
_symmetry_cell_setting monoclinic
_symmetry_space_group_name_Hall '-P 2yn'
_symmetry_space_group_name_H-M 'P 1 21/n 1'
_atom_sites_solution_hydrogens geom
_atom_sites_solution_primary direct
_atom_sites_solution_secondary difmap
_audit_creation_method SHELXL-97
_cell_angle_alpha 90.00
_cell_angle_beta 94.2320(10)
_cell_angle_gamma 90.00
_cell_formula_units_Z 4
_cell_length_a 13.3417(8)
_cell_length_b 23.5568(13)
_cell_length_c 22.3531(13)
_cell_measurement_temperature 273(2)
_cell_volume 7006.2(7)
_computing_structure_refinement 'SHELXL-97 (Sheldrick, 1997)'
_computing_structure_solution 'SHELXS-97 (Sheldrick, 1990)'
_diffrn_ambient_temperature 273(2)
_diffrn_measured_fraction_theta_full 0.998
_diffrn_measured_fraction_theta_max 0.998
_diffrn_radiation_monochromator graphite
_diffrn_radiation_source 'fine-focus sealed tube'
_diffrn_radiation_type MoK\a
_diffrn_radiation_wavelength 0.71073
_diffrn_reflns_av_R_equivalents 0.0749
_diffrn_reflns_av_sigmaI/netI 0.0881
_diffrn_reflns_limit_h_max 15
_diffrn_reflns_limit_h_min -15
_diffrn_reflns_limit_k_max 28
_diffrn_reflns_limit_k_min -28
_diffrn_reflns_limit_l_max 23
_diffrn_reflns_limit_l_min -26
_diffrn_reflns_number 40176
_diffrn_reflns_theta_full 25.07
_diffrn_reflns_theta_max 25.07
_diffrn_reflns_theta_min 1.72
_exptl_absorpt_coefficient_mu 0.919
_exptl_absorpt_correction_T_max 0.8821
_exptl_absorpt_correction_T_min 0.8304
_exptl_absorpt_correction_type multi-scan
_exptl_crystal_density_diffrn 1.115
_exptl_crystal_density_method 'not measured'
_exptl_crystal_F_000 2504
_exptl_crystal_size_max 0.21
_exptl_crystal_size_mid 0.19
_exptl_crystal_size_min 0.14
_refine_diff_density_max 0.859
_refine_diff_density_min -0.403
_refine_diff_density_rms 0.072
_refine_ls_extinction_method none
_refine_ls_goodness_of_fit_ref 0.996
_refine_ls_hydrogen_treatment constr
_refine_ls_matrix_type full
_refine_ls_number_parameters 761
_refine_ls_number_reflns 12414
_refine_ls_number_restraints 0
_refine_ls_restrained_S_all 0.996
_refine_ls_R_factor_all 0.1006
_refine_ls_R_factor_gt 0.0573
_refine_ls_shift/su_max 0.002
_refine_ls_shift/su_mean 0.000
_refine_ls_structure_factor_coef Fsqd
_refine_ls_weighting_details 'calc w=1/[\s^2^(Fo^2^)+(0.0729P)^2^+0.0000P] where P=(Fo^2^+2Fc^2^)/3'
_refine_ls_weighting_scheme calc
_refine_ls_wR_factor_gt 0.1263
_refine_ls_wR_factor_ref 0.1456
_reflns_number_gt 8170
_reflns_number_total 12414
_reflns_threshold_expression >2sigma(I)
_cod_data_source_file om400803q_si_003.cif
_cod_data_source_block 11
_cod_original_cell_volume 7006.1(7)
_cod_original_sg_symbol_H-M P2(1)/n
_cod_database_code 4081676

loop_
_symmetry_equiv_pos_as_xyz
'x, y, z'
'-x+1/2, y+1/2, -z+1/2'
'-x, -y, -z'
'x-1/2, -y-1/2, z-1/2'

loop_
_atom_site_label
_atom_site_type_symbol
_atom_site_fract_x
_atom_site_fract_y
_atom_site_fract_z
_atom_site_U_iso_or_equiv
_atom_site_adp_type
_atom_site_occupancy
_atom_site_symmetry_multiplicity
_atom_site_calc_flag
_atom_site_refinement_flags
Y1 Y 0.62558(2) 0.831877(14) 0.814522(16) 0.02421(12) Uani 1 1 d .
P2 P 0.80513(7) 0.81911(4) 0.91024(4) 0.0243(2) Uani 1 1 d .
P1 P 0.84312(7) 0.85482(4) 0.77841(4) 0.0240(2) Uani 1 1 d .
N2 N 0.8099(2) 0.83518(12) 0.84154(13) 0.0260(7) Uani 1 1 d .
N3 N 0.6871(2) 0.82603(11) 0.91895(13) 0.0238(7) Uani 1 1 d .
C54 C 0.9955(3) 0.83237(17) 0.70338(18) 0.0372(10) Uani 1 1 d .
H54 H 0.9616 0.8565 0.6758 0.045 Uiso 1 1 calc R
C69 C 0.7456(3) 0.83204(15) 0.67296(16) 0.0267(8) Uani 1 1 d .
N4 N 0.5428(2) 0.75072(12) 0.80469(14) 0.0341(8) Uani 1 1 d .
H4 H 0.5661 0.7294 0.8337 0.041 Uiso 1 1 calc R
C33 C 0.6522(2) 0.84130(15) 0.97649(16) 0.0252(8) Uani 1 1 d .
N5 N 0.5245(2) 0.90565(13) 0.80116(15) 0.0373(8) Uani 1 1 d .
H5 H 0.5545 0.9286 0.7784 0.045 Uiso 1 1 calc R
C4 C 0.4249(3) 0.67003(15) 0.79647(17) 0.0318(9) Uani 1 1 d .
N1 N 0.7420(2) 0.84437(11) 0.73606(13) 0.0241(7) Uani 1 1 d .
C43 C 0.8528(3) 0.74698(15) 0.91833(16) 0.0286(9) Uani 1 1 d .
C55 C 0.8794(3) 0.92910(15) 0.78441(16) 0.0270(9) Uani 1 1 d .
C62 C 0.7886(3) 0.97539(19) 0.6386(2) 0.0592(14) Uani 1 1 d .
H62A H 0.8474 0.9614 0.6613 0.089 Uiso 1 1 calc R
H62B H 0.7724 1.0125 0.6527 0.089 Uiso 1 1 calc R
H62C H 0.8014 0.9775 0.5969 0.089 Uiso 1 1 calc R
C37 C 0.8890(3) 0.85946(15) 0.96082(16) 0.0273(9) Uani 1 1 d .
C9 C 0.4690(3) 0.71882(15) 0.77195(18) 0.0312(9) Uani 1 1 d .
C38 C 0.8851(3) 0.85457(17) 1.02255(17) 0.0359(10) Uani 1 1 d .
H38 H 0.8370 0.8313 1.0380 0.043 Uiso 1 1 calc R
C72 C 0.8815(3) 0.69329(18) 0.6874(2) 0.0512(12) Uani 1 1 d .
H72A H 0.8723 0.6736 0.6498 0.077 Uiso 1 1 calc R
H72B H 0.8947 0.6663 0.7192 0.077 Uiso 1 1 calc R
H72C H 0.9372 0.7190 0.6864 0.077 Uiso 1 1 calc R
C7 C 0.3647(3) 0.70234(17) 0.67994(18) 0.0358(10) Uani 1 1 d .
H7 H 0.3440 0.7131 0.6410 0.043 Uiso 1 1 calc R
C20 C 0.4029(3) 0.98425(17) 0.78298(19) 0.0411(11) Uani 1 1 d .
C32 C 0.6208(3) 0.79942(16) 1.01579(17) 0.0311(9) Uani 1 1 d .
C10 C 0.4747(3) 0.78844(17) 0.68372(18) 0.0371(10) Uani 1 1 d .
H10 H 0.5373 0.7995 0.7064 0.044 Uiso 1 1 calc R
C2 C 0.4557(3) 0.65103(17) 0.86037(19) 0.0417(11) Uani 1 1 d .
H2 H 0.4725 0.6854 0.8838 0.050 Uiso 1 1 calc R
C70 C 0.7856(3) 0.72696(16) 0.69831(19) 0.0361(10) Uani 1 1 d .
H70 H 0.7943 0.7430 0.7388 0.043 Uiso 1 1 calc R
C60 C 0.9753(3) 0.94975(16) 0.77552(17) 0.0339(10) Uani 1 1 d .
H60 H 1.0257 0.9247 0.7663 0.041 Uiso 1 1 calc R
C29 C 0.6203(3) 0.91267(18) 1.05021(18) 0.0388(10) Uani 1 1 d .
H29 H 0.6190 0.9505 1.0619 0.047 Uiso 1 1 calc R
C39 C 0.9523(3) 0.88408(19) 1.06115(18) 0.0464(12) Uani 1 1 d .
H39 H 0.9491 0.8811 1.1024 0.056 Uiso 1 1 calc R
C49 C 0.9545(3) 0.81972(15) 0.75709(17) 0.0280(9) Uani 1 1 d .
C28 C 0.6505(3) 0.89901(16) 0.99345(17) 0.0302(9) Uani 1 1 d .
C11 C 0.4978(3) 0.7811(2) 0.61833(19) 0.0520(13) Uani 1 1 d .
H11A H 0.5385 0.7479 0.6145 0.078 Uiso 1 1 calc R
H11B H 0.5335 0.8138 0.6056 0.078 Uiso 1 1 calc R
H11C H 0.4361 0.7770 0.5938 0.078 Uiso 1 1 calc R
C8 C 0.4366(3) 0.73511(16) 0.71270(18) 0.0318(9) Uani 1 1 d .
C6 C 0.3239(3) 0.65475(17) 0.7035(2) 0.0417(11) Uani 1 1 d .
H6 H 0.2769 0.6330 0.6808 0.050 Uiso 1 1 calc R
C48 C 0.8013(3) 0.70367(17) 0.88611(18) 0.0392(10) Uani 1 1 d .
H48 H 0.7431 0.7123 0.8624 0.047 Uiso 1 1 calc R
C34 C 0.6201(3) 0.73698(16) 0.99958(18) 0.0342(10) Uani 1 1 d .
H34 H 0.6296 0.7339 0.9566 0.041 Uiso 1 1 calc R
C35 C 0.5205(3) 0.70791(18) 1.0111(2) 0.0475(12) Uani 1 1 d .
H35A H 0.5082 0.7117 1.0527 0.071 Uiso 1 1 calc R
H35B H 0.5243 0.6684 1.0010 0.071 Uiso 1 1 calc R
H35C H 0.4668 0.7254 0.9868 0.071 Uiso 1 1 calc R
C68 C 0.7671(3) 0.77588(16) 0.65466(17) 0.0323(9) Uani 1 1 d .
C63 C 0.7009(3) 0.93537(17) 0.64619(19) 0.0417(11) Uani 1 1 d .
H63 H 0.6872 0.9356 0.6887 0.050 Uiso 1 1 calc R
C21 C 0.4339(3) 0.93249(16) 0.81263(19) 0.0356(10) Uani 1 1 d .
C15 C 0.3974(3) 0.85512(17) 0.8902(2) 0.0424(11) Uani 1 1 d .
H15 H 0.4681 0.8461 0.8854 0.051 Uiso 1 1 calc R
C16 C 0.3717(3) 0.90930(17) 0.85533(19) 0.0384(10) Uani 1 1 d .
C59 C 0.9960(3) 1.00755(17) 0.78042(18) 0.0407(11) Uani 1 1 d .
H59 H 1.0600 1.0209 0.7742 0.049 Uiso 1 1 calc R
C58 C 0.9229(3) 1.04476(17) 0.79434(19) 0.0429(11) Uani 1 1 d .
H58 H 0.9368 1.0834 0.7962 0.051 Uiso 1 1 calc R
C26 C 0.6791(3) 0.94758(16) 0.95274(18) 0.0377(10) Uani 1 1 d .
H26 H 0.7044 0.9310 0.9166 0.045 Uiso 1 1 calc R
C41 C 1.0290(3) 0.92302(19) 0.9769(2) 0.0479(12) Uani 1 1 d .
H41 H 1.0774 0.9463 0.9617 0.057 Uiso 1 1 calc R
C14 C 0.3845(3) 0.8614(2) 0.9580(2) 0.0536(12) Uani 1 1 d .
H14A H 0.3145 0.8660 0.9643 0.080 Uiso 1 1 calc R
H14B H 0.4212 0.8940 0.9733 0.080 Uiso 1 1 calc R
H14C H 0.4097 0.8280 0.9787 0.080 Uiso 1 1 calc R
C44 C 0.9390(3) 0.73264(17) 0.95287(18) 0.0382(10) Uani 1 1 d .
H44 H 0.9751 0.7607 0.9742 0.046 Uiso 1 1 calc R
C42 C 0.9626(3) 0.89381(16) 0.93814(18) 0.0364(10) Uani 1 1 d .
H42 H 0.9668 0.8969 0.8969 0.044 Uiso 1 1 calc R
C50 C 1.0052(3) 0.78212(17) 0.7967(2) 0.0396(10) Uani 1 1 d .
H50 H 0.9786 0.7731 0.8328 0.048 Uiso 1 1 calc R
C5 C 0.3540(3) 0.63968(16) 0.76207(19) 0.0378(10) Uani 1 1 d .
H5A H 0.3253 0.6079 0.7786 0.045 Uiso 1 1 calc R
C36 C 0.7076(3) 0.70577(18) 1.0341(2) 0.0487(12) Uani 1 1 d .
H36A H 0.7703 0.7215 1.0234 0.073 Uiso 1 1 calc R
H36B H 0.7050 0.6662 1.0241 0.073 Uiso 1 1 calc R
H36C H 0.7022 0.7102 1.0765 0.073 Uiso 1 1 calc R
C19 C 0.3147(3) 1.00958(19) 0.7973(2) 0.0489(12) Uani 1 1 d .
H19 H 0.2951 1.0434 0.7784 0.059 Uiso 1 1 calc R
C57 C 0.8292(3) 1.02555(16) 0.80563(19) 0.0396(10) Uani 1 1 d .
H57 H 0.7805 1.0508 0.8169 0.047 Uiso 1 1 calc R
C71 C 0.6958(3) 0.68669(18) 0.6966(2) 0.0522(13) Uani 1 1 d .
H71A H 0.6375 0.7070 0.7076 0.078 Uiso 1 1 calc R
H71B H 0.7100 0.6561 0.7243 0.078 Uiso 1 1 calc R
H71C H 0.6835 0.6717 0.6568 0.078 Uiso 1 1 calc R
C56 C 0.8076(3) 0.96800(16) 0.80018(18) 0.0361(10) Uani 1 1 d .
H56 H 0.7436 0.9552 0.8072 0.043 Uiso 1 1 calc R
C67 C 0.7713(3) 0.76533(19) 0.5939(2) 0.0457(11) Uani 1 1 d .
H67 H 0.7851 0.7287 0.5814 0.055 Uiso 1 1 calc R
C18 C 0.2539(4) 0.9863(2) 0.8389(2) 0.0562(13) Uani 1 1 d .
H18 H 0.1947 1.0042 0.8478 0.067 Uiso 1 1 calc R
C40 C 1.0241(3) 0.9181(2) 1.0377(2) 0.0528(13) Uani 1 1 d .
H40 H 1.0697 0.9378 1.0635 0.063 Uiso 1 1 calc R
C30 C 0.5922(3) 0.87130(19) 1.08922(18) 0.0419(11) Uani 1 1 d .
H30 H 0.5741 0.8811 1.1273 0.050 Uiso 1 1 calc R
C27 C 0.5883(3) 0.98396(18) 0.9336(2) 0.0502(12) Uani 1 1 d .
H27A H 0.5358 0.9603 0.9156 0.075 Uiso 1 1 calc R
H27B H 0.6068 1.0119 0.9051 0.075 Uiso 1 1 calc R
H27C H 0.5649 1.0027 0.9681 0.075 Uiso 1 1 calc R
C12 C 0.4002(3) 0.83709(17) 0.6883(2) 0.0522(12) Uani 1 1 d .
H12A H 0.3404 0.8292 0.6632 0.078 Uiso 1 1 calc R
H12B H 0.4299 0.8717 0.6754 0.078 Uiso 1 1 calc R
H12C H 0.3836 0.8410 0.7291 0.078 Uiso 1 1 calc R
C25 C 0.7618(3) 0.98608(17) 0.9822(2) 0.0519(12) Uani 1 1 d .
H25A H 0.7791 1.0147 0.9542 0.078 Uiso 1 1 calc R
H25B H 0.8202 0.9637 0.9938 0.078 Uiso 1 1 calc R
H25C H 0.7378 1.0039 1.0171 0.078 Uiso 1 1 calc R
C64 C 0.7265(3) 0.87477(17) 0.62951(17) 0.0342(10) Uani 1 1 d .
C46 C 0.9208(4) 0.63557(19) 0.9250(2) 0.0565(13) Uani 1 1 d .
H46 H 0.9431 0.5982 0.9277 0.068 Uiso 1 1 calc R
C22 C 0.4661(3) 1.01164(18) 0.7382(2) 0.0495(12) Uani 1 1 d .
H22 H 0.4888 0.9815 0.7122 0.059 Uiso 1 1 calc R
C31 C 0.5911(3) 0.81570(18) 1.07150(17) 0.0385(10) Uani 1 1 d .
H31 H 0.5699 0.7881 1.0975 0.046 Uiso 1 1 calc R
C65 C 0.7336(3) 0.8610(2) 0.56926(19) 0.0463(11) Uani 1 1 d .
H65 H 0.7230 0.8892 0.5404 0.056 Uiso 1 1 calc R
C66 C 0.7556(3) 0.8073(2) 0.5515(2) 0.0518(12) Uani 1 1 d .
H66 H 0.7600 0.7991 0.5111 0.062 Uiso 1 1 calc R
C45 C 0.9725(4) 0.67700(19) 0.9562(2) 0.0535(13) Uani 1 1 d .
H45 H 1.0305 0.6680 0.9799 0.064 Uiso 1 1 calc R
C51 C 1.0954(3) 0.7580(2) 0.7824(2) 0.0531(13) Uani 1 1 d .
H51 H 1.1281 0.7321 0.8085 0.064 Uiso 1 1 calc R
C13 C 0.3344(4) 0.8059(2) 0.8655(2) 0.0627(14) Uani 1 1 d .
H13A H 0.2654 0.8120 0.8732 0.094 Uiso 1 1 calc R
H13B H 0.3579 0.7713 0.8844 0.094 Uiso 1 1 calc R
H13C H 0.3399 0.8031 0.8230 0.094 Uiso 1 1 calc R
C17 C 0.2827(3) 0.93650(19) 0.8665(2) 0.0460(11) Uani 1 1 d .
H17 H 0.2413 0.9203 0.8935 0.055 Uiso 1 1 calc R
C53 C 1.0870(3) 0.8090(2) 0.6909(2) 0.0497(12) Uani 1 1 d .
H53 H 1.1153 0.8185 0.6554 0.060 Uiso 1 1 calc R
C52 C 1.1360(3) 0.7721(2) 0.7303(2) 0.0535(13) Uani 1 1 d .
H52 H 1.1973 0.7565 0.7214 0.064 Uiso 1 1 calc R
C1 C 0.5510(4) 0.6150(2) 0.8615(2) 0.0652(15) Uani 1 1 d .
H1A H 0.5359 0.5792 0.8423 0.098 Uiso 1 1 calc R
H1B H 0.5760 0.6086 0.9023 0.098 Uiso 1 1 calc R
H1C H 0.6010 0.6345 0.8405 0.098 Uiso 1 1 calc R
C47 C 0.8353(4) 0.64874(18) 0.8891(2) 0.0523(13) Uani 1 1 d .
H47 H 0.8010 0.6204 0.8670 0.063 Uiso 1 1 calc R
C61 C 0.6059(3) 0.9567(2) 0.6100(2) 0.0615(14) Uani 1 1 d .
H61A H 0.6181 0.9585 0.5683 0.092 Uiso 1 1 calc R
H61B H 0.5890 0.9938 0.6238 0.092 Uiso 1 1 calc R
H61C H 0.5513 0.9311 0.6154 0.092 Uiso 1 1 calc R
C3 C 0.3728(4) 0.6200(2) 0.8917(2) 0.0657(15) Uani 1 1 d .
H3A H 0.3130 0.6428 0.8895 0.098 Uiso 1 1 calc R
H3B H 0.3949 0.6134 0.9329 0.098 Uiso 1 1 calc R
H3C H 0.3586 0.5843 0.8721 0.098 Uiso 1 1 calc R
C23 C 0.4119(4) 1.0561(2) 0.6977(3) 0.0819(18) Uani 1 1 d .
H23A H 0.3552 1.0388 0.6757 0.123 Uiso 1 1 calc R
H23B H 0.4572 1.0707 0.6700 0.123 Uiso 1 1 calc R
H23C H 0.3892 1.0865 0.7218 0.123 Uiso 1 1 calc R
C24 C 0.5596(4) 1.0394(2) 0.7685(2) 0.0680(15) Uani 1 1 d .
H24A H 0.5404 1.0721 0.7907 0.102 Uiso 1 1 calc R
H24B H 0.6035 1.0509 0.7386 0.102 Uiso 1 1 calc R
H24C H 0.5937 1.0128 0.7954 0.102 Uiso 1 1 calc R
C73 C 0.6297(5) 0.5404(3) 0.0242(3) 0.102(2) Uiso 1 1 d .
H73 H 0.5999 0.5363 -0.0145 0.123 Uiso 1 1 calc R
C74 C 0.7294(5) 0.5425(3) 0.0319(3) 0.102(2) Uiso 1 1 d .
H74 H 0.7682 0.5404 -0.0009 0.122 Uiso 1 1 calc R
C78 C 0.5706(6) 0.5439(3) 0.0696(3) 0.104(2) Uiso 1 1 d .
H78 H 0.5011 0.5434 0.0625 0.125 Uiso 1 1 calc R
C76 C 0.7127(5) 0.5502(3) 0.1366(3) 0.103(2) Uiso 1 1 d .
H76 H 0.7408 0.5533 0.1758 0.123 Uiso 1 1 calc R
C77 C 0.6126(5) 0.5480(3) 0.1251(3) 0.099(2) Uiso 1 1 d .
H77 H 0.5716 0.5495 0.1569 0.119 Uiso 1 1 calc R
C75 C 0.7742(5) 0.5477(3) 0.0883(3) 0.107(2) Uiso 1 1 d .
H75 H 0.8438 0.5496 0.0947 0.128 Uiso 1 1 calc R

loop_
_atom_site_aniso_label
_atom_site_aniso_U_11
_atom_site_aniso_U_22
_atom_site_aniso_U_33
_atom_site_aniso_U_23
_atom_site_aniso_U_13
_atom_site_aniso_U_12
Y1 0.02221(19) 0.0242(2) 0.0264(2) -0.00232(17) 0.00335(14) -0.00169(16)
P2 0.0232(5) 0.0263(5) 0.0236(5) -0.0014(4) 0.0035(4) -0.0024(4)
P1 0.0232(5) 0.0244(5) 0.0249(5) -0.0012(4) 0.0059(4) -0.0011(4)
N2 0.0226(16) 0.0316(17) 0.0244(17) 0.0031(14) 0.0054(13) -0.0004(13)
N3 0.0221(16) 0.0273(17) 0.0223(17) -0.0018(14) 0.0043(13) -0.0036(13)
C54 0.033(2) 0.041(2) 0.039(3) -0.009(2) 0.0118(19) -0.0037(19)
C69 0.0231(19) 0.033(2) 0.025(2) -0.0016(18) 0.0045(16) -0.0023(17)
N4 0.0364(19) 0.0291(18) 0.036(2) 0.0017(15) -0.0032(16) -0.0075(15)
C33 0.0163(18) 0.037(2) 0.022(2) -0.0042(17) 0.0036(15) -0.0058(16)
N5 0.0312(19) 0.0330(19) 0.048(2) 0.0018(16) 0.0063(16) 0.0020(15)
C4 0.028(2) 0.030(2) 0.038(2) -0.0048(19) 0.0060(18) -0.0051(18)
N1 0.0252(16) 0.0253(17) 0.0224(17) -0.0004(13) 0.0058(13) -0.0007(13)
C43 0.030(2) 0.032(2) 0.025(2) 0.0009(18) 0.0095(17) -0.0026(17)
C55 0.026(2) 0.030(2) 0.025(2) 0.0032(17) 0.0011(17) -0.0027(16)
C62 0.065(3) 0.047(3) 0.066(4) 0.018(3) 0.000(3) -0.009(2)
C37 0.025(2) 0.029(2) 0.028(2) 0.0001(17) 0.0022(17) -0.0004(16)
C9 0.027(2) 0.030(2) 0.037(2) -0.0081(19) 0.0041(18) -0.0020(17)
C38 0.036(2) 0.043(2) 0.029(2) -0.001(2) 0.0024(19) -0.0095(19)
C72 0.046(3) 0.035(2) 0.073(4) -0.005(2) 0.011(2) 0.007(2)
C7 0.033(2) 0.041(3) 0.033(2) -0.010(2) 0.0007(19) -0.0012(19)
C20 0.037(3) 0.038(3) 0.047(3) -0.006(2) -0.006(2) 0.005(2)
C32 0.026(2) 0.039(2) 0.030(2) 0.0000(19) 0.0074(18) -0.0037(18)
C10 0.035(2) 0.043(3) 0.033(2) -0.003(2) 0.0000(19) -0.0086(19)
C2 0.052(3) 0.037(2) 0.036(3) 0.003(2) 0.002(2) -0.012(2)
C70 0.038(2) 0.032(2) 0.039(3) -0.0110(19) 0.009(2) -0.0001(19)
C60 0.027(2) 0.034(2) 0.041(3) 0.0007(19) 0.0032(18) -0.0031(17)
C29 0.036(2) 0.042(3) 0.039(3) -0.015(2) 0.007(2) -0.002(2)
C39 0.049(3) 0.066(3) 0.023(2) -0.008(2) -0.002(2) -0.020(2)
C49 0.025(2) 0.030(2) 0.030(2) -0.0059(18) 0.0076(17) -0.0027(16)
C28 0.022(2) 0.037(2) 0.032(2) -0.0063(19) 0.0065(17) -0.0034(17)
C11 0.046(3) 0.074(3) 0.035(3) 0.006(2) -0.003(2) -0.018(2)
C8 0.028(2) 0.032(2) 0.037(3) -0.0037(19) 0.0061(18) 0.0015(17)
C6 0.038(2) 0.034(2) 0.052(3) -0.014(2) -0.003(2) -0.0093(19)
C48 0.040(2) 0.038(3) 0.039(3) -0.002(2) 0.002(2) 0.001(2)
C34 0.040(2) 0.037(2) 0.026(2) 0.0022(19) 0.0080(19) -0.0055(19)
C35 0.049(3) 0.047(3) 0.047(3) 0.005(2) 0.003(2) -0.011(2)
C68 0.030(2) 0.038(2) 0.029(2) -0.0068(19) 0.0069(18) -0.0017(18)
C63 0.048(3) 0.040(3) 0.038(3) 0.011(2) 0.004(2) 0.000(2)
C21 0.027(2) 0.034(2) 0.044(3) -0.013(2) -0.001(2) 0.0037(18)
C15 0.029(2) 0.041(3) 0.058(3) -0.005(2) 0.011(2) 0.0047(19)
C16 0.030(2) 0.040(3) 0.045(3) -0.013(2) 0.001(2) 0.0017(19)
C59 0.035(2) 0.039(3) 0.047(3) 0.005(2) -0.006(2) -0.017(2)
C58 0.051(3) 0.027(2) 0.049(3) -0.002(2) -0.007(2) -0.005(2)
C26 0.044(3) 0.032(2) 0.039(3) -0.010(2) 0.016(2) -0.0086(19)
C41 0.045(3) 0.057(3) 0.042(3) -0.002(2) 0.005(2) -0.027(2)
C14 0.049(3) 0.059(3) 0.053(3) -0.001(3) 0.008(2) 0.005(2)
C44 0.043(3) 0.041(3) 0.031(2) 0.000(2) 0.003(2) 0.006(2)
C42 0.036(2) 0.046(3) 0.027(2) -0.007(2) 0.0024(19) -0.009(2)
C50 0.032(2) 0.041(3) 0.047(3) 0.001(2) 0.010(2) 0.0065(19)
C5 0.035(2) 0.031(2) 0.047(3) -0.001(2) 0.000(2) -0.0065(19)
C36 0.048(3) 0.051(3) 0.049(3) 0.011(2) 0.012(2) 0.000(2)
C19 0.047(3) 0.045(3) 0.054(3) -0.005(2) -0.007(2) 0.018(2)
C57 0.041(3) 0.030(2) 0.048(3) -0.008(2) 0.002(2) -0.0046(19)
C71 0.053(3) 0.039(3) 0.066(3) -0.006(2) 0.012(3) -0.006(2)
C56 0.032(2) 0.033(2) 0.044(3) -0.001(2) 0.0062(19) -0.0046(18)
C67 0.044(3) 0.051(3) 0.044(3) -0.012(2) 0.012(2) 0.001(2)
C18 0.041(3) 0.070(4) 0.057(3) -0.012(3) -0.001(2) 0.023(3)
C40 0.046(3) 0.070(3) 0.041(3) -0.011(2) -0.003(2) -0.029(2)
C30 0.041(3) 0.060(3) 0.026(2) -0.010(2) 0.013(2) 0.003(2)
C27 0.055(3) 0.042(3) 0.054(3) -0.002(2) 0.004(2) -0.005(2)
C12 0.052(3) 0.040(3) 0.063(3) 0.007(2) -0.002(2) -0.004(2)
C25 0.045(3) 0.039(3) 0.073(4) -0.016(2) 0.013(2) -0.009(2)
C64 0.029(2) 0.047(3) 0.027(2) 0.003(2) 0.0035(18) -0.0025(19)
C46 0.067(3) 0.035(3) 0.069(4) 0.000(3) 0.011(3) 0.017(2)
C22 0.049(3) 0.041(3) 0.058(3) 0.007(2) 0.005(2) 0.009(2)
C31 0.041(2) 0.052(3) 0.024(2) 0.003(2) 0.0136(19) -0.005(2)
C65 0.043(3) 0.063(3) 0.033(3) 0.012(2) 0.005(2) 0.005(2)
C66 0.053(3) 0.080(4) 0.023(3) -0.007(3) 0.009(2) 0.001(3)
C45 0.058(3) 0.055(3) 0.048(3) 0.004(2) 0.002(2) 0.026(3)
C51 0.033(3) 0.059(3) 0.067(4) -0.003(3) 0.003(2) 0.010(2)
C13 0.062(3) 0.052(3) 0.075(4) -0.009(3) 0.008(3) -0.006(3)
C17 0.030(2) 0.057(3) 0.052(3) -0.008(2) 0.003(2) 0.005(2)
C53 0.046(3) 0.059(3) 0.048(3) -0.015(3) 0.024(2) -0.006(2)
C52 0.034(3) 0.061(3) 0.068(4) -0.020(3) 0.020(3) 0.005(2)
C1 0.073(4) 0.058(3) 0.062(4) 0.008(3) -0.011(3) 0.009(3)
C47 0.062(3) 0.027(2) 0.068(4) -0.006(2) 0.004(3) 0.001(2)
C61 0.060(3) 0.064(3) 0.061(3) 0.020(3) 0.004(3) 0.011(3)
C3 0.081(4) 0.070(4) 0.045(3) 0.008(3) 0.004(3) -0.032(3)
C23 0.076(4) 0.078(4) 0.093(5) 0.035(3) 0.015(3) 0.021(3)
C24 0.064(3) 0.046(3) 0.094(4) 0.004(3) 0.014(3) -0.002(3)

loop_
_atom_type_symbol
_atom_type_description
_atom_type_scat_dispersion_real
_atom_type_scat_dispersion_imag
_atom_type_scat_source
C C 0.0033 0.0016 'International Tables Vol C Tables 4.2.6.8 and 6.1.1.4'
H H 0.0000 0.0000 'International Tables Vol C Tables 4.2.6.8 and 6.1.1.4'
N N 0.0061 0.0033 'International Tables Vol C Tables 4.2.6.8 and 6.1.1.4'
O O 0.0106 0.0060 'International Tables Vol C Tables 4.2.6.8 and 6.1.1.4'
Si Si 0.0817 0.0704 'International Tables Vol C Tables 4.2.6.8 and 6.1.1.4'
P P 0.1023 0.0942 'International Tables Vol C Tables 4.2.6.8 and 6.1.1.4'
Y Y -2.7962 3.5667 'International Tables Vol C Tables 4.2.6.8 and 6.1.1.4'

loop_
_geom_angle_atom_site_label_1
_geom_angle_atom_site_label_2
_geom_angle_atom_site_label_3
_geom_angle
N5 Y1 N4 111.84(12)
N5 Y1 N3 109.61(11)
N4 Y1 N3 100.24(10)
N5 Y1 N1 102.84(11)
N4 Y1 N1 111.84(10)
N3 Y1 N1 120.71(9)
N5 Y1 N2 126.22(10)
N4 Y1 N2 121.90(10)
N3 Y1 N2 60.63(9)
N1 Y1 N2 60.12(9)
N2 P2 N3 101.68(15)
N2 P2 C37 114.43(17)
N3 P2 C37 116.03(16)
N2 P2 C43 106.28(16)
N3 P2 C43 114.87(16)
C37 P2 C43 103.53(17)
N2 P1 N1 101.68(15)
N2 P1 C49 113.25(17)
N1 P1 C49 116.61(16)
N2 P1 C55 107.87(16)
N1 P1 C55 113.45(15)
C49 P1 C55 103.98(17)
P1 N2 P2 165.5(2)
P1 N2 Y1 97.45(13)
P2 N2 Y1 96.76(13)
C33 N3 P2 121.0(2)
C33 N3 Y1 137.4(2)
P2 N3 Y1 98.87(13)
C53 C54 C49 119.9(4)
C64 C69 C68 119.8(3)
C64 C69 N1 120.8(3)
C68 C69 N1 119.4(3)
C9 N4 Y1 147.4(3)
C32 C33 C28 119.8(3)
C32 C33 N3 120.8(3)
C28 C33 N3 119.4(3)
C21 N5 Y1 148.8(3)
C5 C4 C9 119.5(4)
C5 C4 C2 119.9(4)
C9 C4 C2 120.5(3)
C69 N1 P1 121.2(2)
C69 N1 Y1 138.2(2)
P1 N1 Y1 98.39(13)
C44 C43 C48 117.9(4)
C44 C43 P2 123.8(3)
C48 C43 P2 118.4(3)
C56 C55 C60 117.5(3)
C56 C55 P1 117.9(3)
C60 C55 P1 124.5(3)
C38 C37 C42 119.2(3)
C38 C37 P2 120.8(3)
C42 C37 P2 119.9(3)
N4 C9 C8 119.9(3)
N4 C9 C4 121.9(3)
C8 C9 C4 118.3(3)
C39 C38 C37 120.5(4)
C6 C7 C8 121.9(4)
C19 C20 C21 118.9(4)
C19 C20 C22 120.0(4)
C21 C20 C22 121.1(4)
C31 C32 C33 119.0(4)
C31 C32 C34 119.1(3)
C33 C32 C34 121.9(3)
C8 C10 C12 110.7(3)
C8 C10 C11 114.4(3)
C12 C10 C11 109.2(4)
C4 C2 C1 110.2(4)
C4 C2 C3 114.4(4)
C1 C2 C3 110.7(4)
C68 C70 C71 111.5(3)
C68 C70 C72 112.7(3)
C71 C70 C72 109.6(3)
C59 C60 C55 120.5(4)
C30 C29 C28 121.5(4)
C40 C39 C38 119.3(4)
C54 C49 C50 118.9(4)
C54 C49 P1 121.2(3)
C50 C49 P1 119.8(3)
C29 C28 C33 118.5(4)
C29 C28 C26 118.0(3)
C33 C28 C26 123.5(3)
C7 C8 C9 119.4(4)
C7 C8 C10 118.2(4)
C9 C8 C10 122.3(3)
C7 C6 C5 118.5(4)
C47 C48 C43 121.0(4)
C32 C34 C35 112.6(3)
C32 C34 C36 110.7(3)
C35 C34 C36 109.7(3)
C67 C68 C69 118.2(4)
C67 C68 C70 118.5(4)
C69 C68 C70 123.3(3)
C64 C63 C62 111.4(4)
C64 C63 C61 111.7(4)
C62 C63 C61 110.5(3)
N5 C21 C16 120.2(4)
N5 C21 C20 121.4(4)
C16 C21 C20 118.4(4)
C13 C15 C16 110.9(4)
C13 C15 C14 109.5(4)
C16 C15 C14 112.7(3)
C17 C16 C21 119.6(4)
C17 C16 C15 117.3(4)
C21 C16 C15 123.2(4)
C58 C59 C60 120.4(4)
C59 C58 C57 120.4(4)
C27 C26 C28 111.1(3)
C27 C26 C25 108.7(3)
C28 C26 C25 112.9(3)
C40 C41 C42 120.4(4)
C43 C44 C45 121.0(4)
C41 C42 C37 119.9(4)
C51 C50 C49 120.2(4)
C4 C5 C6 122.3(4)
C20 C19 C18 122.3(4)
C58 C57 C56 119.5(4)
C57 C56 C55 121.5(4)
C66 C67 C68 122.1(4)
C17 C18 C19 118.8(4)
C41 C40 C39 120.7(4)
C31 C30 C29 119.4(4)
C65 C64 C69 118.5(4)
C65 C64 C63 119.2(4)
C69 C64 C63 122.3(3)
C45 C46 C47 120.2(4)
C20 C22 C24 111.7(4)
C20 C22 C23 115.1(4)
C24 C22 C23 107.8(4)
C30 C31 C32 121.8(4)
C66 C65 C64 121.8(4)
C65 C66 C67 119.5(4)
C46 C45 C44 120.2(4)
C52 C51 C50 120.2(4)
C18 C17 C16 122.1(4)
C52 C53 C54 120.5(4)
C51 C52 C53 120.3(4)
C48 C47 C46 119.8(4)
C74 C73 C78 122.7(8)
C73 C74 C75 119.4(7)
C77 C78 C73 119.0(7)
C77 C76 C75 118.6(7)
C78 C77 C76 121.9(7)
C74 C75 C76 118.4(7)

loop_
_geom_bond_atom_site_label_1
_geom_bond_atom_site_label_2
_geom_bond_distance
Y1 N5 2.206(3)
Y1 N4 2.211(3)
Y1 N3 2.420(3)
Y1 N1 2.445(3)
Y1 N2 2.490(3)
P2 N2 1.588(3)
P2 N3 1.610(3)
P2 C37 1.802(4)
P2 C43 1.819(4)
P1 N2 1.579(3)
P1 N1 1.609(3)
P1 C49 1.795(4)
P1 C55 1.818(4)
N3 C33 1.445(4)
C54 C53 1.386(5)
C54 C49 1.388(5)
C69 C64 1.409(5)
C69 C68 1.420(5)
C69 N1 1.445(4)
N4 C9 1.401(4)
C33 C32 1.405(5)
C33 C28 1.412(5)
N5 C21 1.405(5)
C4 C5 1.374(5)
C4 C9 1.420(5)
C4 C2 1.524(5)
C43 C44 1.379(5)
C43 C48 1.400(5)
C55 C56 1.390(5)
C55 C60 1.396(5)
C62 C63 1.523(5)
C37 C38 1.389(5)
C37 C42 1.396(5)
C9 C8 1.416(5)
C38 C39 1.385(5)
C72 C70 1.540(5)
C7 C6 1.369(5)
C7 C8 1.396(5)
C20 C19 1.379(5)
C20 C21 1.434(5)
C20 C22 1.501(6)
C32 C31 1.388(5)
C32 C34 1.515(5)
C10 C8 1.518(5)
C10 C12 1.525(5)
C10 C11 1.526(5)
C2 C1 1.528(6)
C2 C3 1.538(6)
C70 C68 1.518(5)
C70 C71 1.526(5)
C60 C59 1.392(5)
C29 C30 1.378(5)
C29 C28 1.397(5)
C39 C40 1.381(6)
C49 C50 1.392(5)
C28 C26 1.528(5)
C6 C5 1.386(6)
C48 C47 1.372(5)
C34 C35 1.533(5)
C34 C36 1.539(5)
C68 C67 1.386(5)
C63 C64 1.521(5)
C63 C61 1.536(5)
C21 C16 1.419(6)
C15 C13 1.513(6)
C15 C16 1.522(6)
C15 C14 1.545(6)
C16 C17 1.388(5)
C59 C58 1.364(5)
C58 C57 1.370(5)
C26 C27 1.520(5)
C26 C25 1.539(5)
C41 C40 1.370(6)
C41 C42 1.377(5)
C44 C45 1.385(5)
C50 C51 1.389(5)
C19 C18 1.391(6)
C57 C56 1.390(5)
C67 C66 1.374(6)
C18 C17 1.366(6)
C30 C31 1.368(6)
C64 C65 1.395(5)
C46 C45 1.358(6)
C46 C47 1.380(6)
C22 C24 1.522(6)
C22 C23 1.531(6)
C65 C66 1.364(6)
C51 C52 1.362(6)
C53 C52 1.370(6)
C73 C74 1.330(8)
C73 C78 1.333(8)
C74 C75 1.360(8)
C78 C77 1.326(8)
C76 C77 1.342(8)
C76 C75 1.405(9)
